data_2238118
loop_
_publ_author_name
'Moreno-Fuquen, Rodolfo'
'Grande, Carlos'
'Advincula, Rigoberto C.'
'Tenorio, Juan C.'
'Ellena, Javier'

_publ_section_title
;
 2,2'-(Carbonothioyldisulfanediyl)bis(2-methylpropanoic acid)
;
_journal_coeditor_code ZQ2200
_journal_issue 5
_journal_name_full 'Acta Crystallographica Section E'
_journal_page_first o774
_journal_paper_doi 10.1107/S1600536813010179
_journal_volume 69
_journal_year 2013
_chemical_formula_iupac 'C9 H14 O4 S3'
_chemical_formula_moiety 'C9 H14 O4 S3'
_chemical_formula_sum 'C9 H14 O4 S3'
_chemical_formula_weight 282.41
_chemical_melting_point_lt 447.0(10)
_chemical_name_systematic
;
2,2'-(Carbonothioyldisulfanediyl)bis(2-methylpropanoic acid)
;
_space_group_IT_number 14
_symmetry_cell_setting monoclinic
_symmetry_space_group_name_Hall '-P 2ybc'
_symmetry_space_group_name_H-M 'P 1 21/c 1'
_atom_sites_solution_hydrogens geom
_atom_sites_solution_primary direct
_atom_sites_solution_secondary difmap
_audit_creation_method SHELXL-97
_cell_angle_alpha 90.00
_cell_angle_beta 117.3630(10)
_cell_angle_gamma 90.00
_cell_formula_units_Z 4
_cell_length_a 10.4044(2)
_cell_length_b 10.4947(2)
_cell_length_c 13.7744(3)
_cell_measurement_reflns_used 4448
_cell_measurement_temperature 295
_cell_measurement_theta_max 26.37
_cell_measurement_theta_min 2.91
_cell_volume 1335.76(5)
_computing_cell_refinement 'SCALEPACK (Otwinowski & Minor, 1997)'
_computing_data_collection 'COLLECT (Nonius, 2000)'
_computing_data_reduction 'DENZO (Otwinowski & Minor, 1997) and SCALEPACK'
_computing_molecular_graphics 'ORTEP-3 for Windows (Farrugia, 2012) and Mercury (Macrae <i>et al.</i>, 2006)'
_computing_publication_material 'WinGX (Farrugia, 2012)'
_computing_structure_refinement 'SHELXL97 (Sheldrick, 2008)'
_computing_structure_solution 'SHELXS97 (Sheldrick, 2008)'
_diffrn_ambient_temperature 295
_diffrn_measured_fraction_theta_full 0.995
_diffrn_measured_fraction_theta_max 0.995
_diffrn_measurement_device '95mm CCD camera on \k-goniostat'
_diffrn_measurement_device_type 'Nonius KappaCCD'
_diffrn_measurement_method 'CCD rotation images, thick slices'
_diffrn_radiation_monochromator graphite
_diffrn_radiation_source 'fine-focus sealed tube'
_diffrn_radiation_type MoK\a
_diffrn_radiation_wavelength 0.71073
_diffrn_reflns_av_R_equivalents 0.0215
_diffrn_reflns_av_sigmaI/netI 0.0274
_diffrn_reflns_limit_h_max 13
_diffrn_reflns_limit_h_min -13
_diffrn_reflns_limit_k_max 13
_diffrn_reflns_limit_k_min -12
_diffrn_reflns_limit_l_max 17
_diffrn_reflns_limit_l_min -17
_diffrn_reflns_number 5423
_diffrn_reflns_theta_full 26.74
_diffrn_reflns_theta_max 26.74
_diffrn_reflns_theta_min 2.94
_diffrn_standards_decay_% 0
_diffrn_standards_interval_time 0
_diffrn_standards_number 0
_exptl_absorpt_coefficient_mu 0.550
_exptl_absorpt_correction_type none
_exptl_crystal_colour colourless
_exptl_crystal_density_diffrn 1.404
_exptl_crystal_density_method 'not measured'
_exptl_crystal_description block
_exptl_crystal_F_000 592
_exptl_crystal_size_max 0.34
_exptl_crystal_size_mid 0.29
_exptl_crystal_size_min 0.23
_refine_diff_density_max 0.236
_refine_diff_density_min -0.236
_refine_ls_extinction_method none
_refine_ls_goodness_of_fit_ref 1.047
_refine_ls_hydrogen_treatment constr
_refine_ls_matrix_type full
_refine_ls_number_parameters 151
_refine_ls_number_reflns 2825
_refine_ls_number_restraints 1
_refine_ls_restrained_S_all 1.048
_refine_ls_R_factor_all 0.0421
_refine_ls_R_factor_gt 0.0307
_refine_ls_shift/su_max 0.000
_refine_ls_shift/su_mean 0.000
_refine_ls_structure_factor_coef Fsqd
_refine_ls_weighting_details 'w=1/[\s^2^(Fo^2^)+(0.0400P)^2^+0.2778P] where P=(Fo^2^+2Fc^2^)/3'
_refine_ls_weighting_scheme calc
_refine_ls_wR_factor_gt 0.0792
_refine_ls_wR_factor_ref 0.0837
_reflns_number_gt 2273
_reflns_number_total 2825
_reflns_threshold_expression I>2\s(I)
_cod_data_source_file zq2200.cif
_cod_data_source_block I
_cod_original_sg_symbol_H-M 'P 21/c'
_cod_database_code 2238118
_cod_database_fobs_code 2238118

loop_
_symmetry_equiv_pos_as_xyz
'x, y, z'
'-x, y+1/2, -z+1/2'
'-x, -y, -z'
'x, -y-1/2, z-1/2'

loop_
_atom_site_type_symbol
_atom_site_label
_atom_site_fract_x
_atom_site_fract_y
_atom_site_fract_z
_atom_site_U_iso_or_equiv
_atom_site_adp_type
_atom_site_calc_flag
_atom_site_refinement_flags
_atom_site_occupancy
_atom_site_symmetry_multiplicity
S S1 0.10424(5) 0.69853(5) 0.04522(4) 0.05515(16) Uani d U 1 1
S S2 0.12916(4) 0.78396(4) 0.26245(3) 0.04274(14) Uani d . 1 1
S S3 0.37515(4) 0.67719(5) 0.26019(3) 0.04675(14) Uani d . 1 1
O O1 0.33615(14) 0.42986(12) 0.13674(9) 0.0503(3) Uani d . 1 1
H H1 0.3078 0.3696 0.0941 0.075 Uiso calc R 1 1
O O2 0.34295(12) 0.52637(11) -0.00505(9) 0.0455(3) Uani d . 1 1
O O3 -0.14354(12) 0.62947(11) 0.14151(9) 0.0445(3) Uani d . 1 1
H H3 -0.2066 0.5824 0.0979 0.067 Uiso calc R 1 1
O O4 -0.23775(13) 0.76463(12) 0.00151(9) 0.0483(3) Uani d . 1 1
C C1 0.19482(17) 0.71974(15) 0.17693(13) 0.0381(4) Uani d U 1 1
C C2 0.45203(17) 0.63284(17) 0.16830(13) 0.0419(4) Uani d . 1 1
C C3 -0.05423(17) 0.84249(15) 0.17297(12) 0.0366(3) Uani d . 1 1
C C4 0.36796(16) 0.52512(16) 0.09110(13) 0.0383(4) Uani d . 1 1
C C5 0.4659(2) 0.74751(19) 0.10631(17) 0.0558(5) Uani d . 1 1
H H5A 0.3714 0.7811 0.0598 0.084 Uiso calc R 1 1
H H5B 0.5115 0.7220 0.0627 0.084 Uiso calc R 1 1
H H5C 0.5234 0.8118 0.1574 0.084 Uiso calc R 1 1
C C6 0.60223(18) 0.5785(2) 0.24740(15) 0.0561(5) Uani d . 1 1
H H6A 0.6495 0.5481 0.2063 0.084 Uiso calc R 1 1
H H6B 0.5906 0.5095 0.2884 0.084 Uiso calc R 1 1
H H6C 0.6598 0.6443 0.2966 0.084 Uiso calc R 1 1
C C7 -0.15123(16) 0.74014(15) 0.09617(13) 0.0361(3) Uani d . 1 1
C C8 -0.0491(2) 0.96101(17) 0.11115(16) 0.0554(5) Uani d . 1 1
H H8A -0.1453 0.9939 0.0695 0.083 Uiso calc R 1 1
H H8B -0.0093 0.9394 0.0627 0.083 Uiso calc R 1 1
H H8C 0.0105 1.0244 0.1622 0.083 Uiso calc R 1 1
C C9 -0.11435(18) 0.87531(18) 0.25362(14) 0.0477(4) Uani d . 1 1
H H9A -0.1148 0.8001 0.2931 0.072 Uiso calc R 1 1
H H9B -0.2113 0.9072 0.2138 0.072 Uiso calc R 1 1
H H9C -0.0544 0.9390 0.3041 0.072 Uiso calc R 1 1

loop_
_atom_site_aniso_label
_atom_site_aniso_U_11
_atom_site_aniso_U_22
_atom_site_aniso_U_33
_atom_site_aniso_U_12
_atom_site_aniso_U_13
_atom_site_aniso_U_23
S1 0.0460(3) 0.0823(4) 0.0357(2) 0.0060(2) 0.0175(2) -0.0126(2)
S2 0.0379(2) 0.0577(3) 0.0339(2) -0.00402(18) 0.01772(18) -0.01094(18)
S3 0.0382(2) 0.0629(3) 0.0380(2) -0.00095(19) 0.01655(19) -0.0126(2)
O1 0.0637(8) 0.0455(7) 0.0407(6) -0.0137(6) 0.0231(6) -0.0044(5)
O2 0.0509(7) 0.0515(7) 0.0396(6) -0.0110(6) 0.0254(5) -0.0085(5)
O3 0.0501(7) 0.0375(7) 0.0386(6) -0.0082(5) 0.0140(5) 0.0010(5)
O4 0.0501(7) 0.0431(7) 0.0375(7) 0.0021(5) 0.0079(6) 0.0026(5)
C1 0.0384(8) 0.0397(9) 0.0386(7) -0.0071(7) 0.0197(7) -0.0083(7)
C2 0.0368(8) 0.0488(10) 0.0438(9) -0.0072(7) 0.0217(7) -0.0121(8)
C3 0.0413(8) 0.0358(9) 0.0351(8) -0.0033(7) 0.0195(7) -0.0046(6)
C4 0.0327(8) 0.0432(9) 0.0411(9) -0.0018(7) 0.0186(7) -0.0047(7)
C5 0.0592(12) 0.0519(11) 0.0653(12) -0.0185(9) 0.0363(10) -0.0126(9)
C6 0.0375(9) 0.0708(13) 0.0572(11) -0.0017(9) 0.0192(8) -0.0141(10)
C7 0.0369(8) 0.0361(9) 0.0369(9) 0.0004(7) 0.0183(7) -0.0014(7)
C8 0.0770(13) 0.0376(10) 0.0559(11) -0.0077(9) 0.0342(10) -0.0017(8)
C9 0.0470(10) 0.0541(11) 0.0478(10) -0.0012(8) 0.0268(8) -0.0115(8)

loop_
_atom_type_symbol
_atom_type_description
_atom_type_scat_dispersion_real
_atom_type_scat_dispersion_imag
_atom_type_scat_source
C C 0.0033 0.0016 'International Tables Vol C Tables 4.2.6.8 and 6.1.1.4'
H H 0.0000 0.0000 'International Tables Vol C Tables 4.2.6.8 and 6.1.1.4'
O O 0.0106 0.0060 'International Tables Vol C Tables 4.2.6.8 and 6.1.1.4'
S S 0.1246 0.1234 'International Tables Vol C Tables 4.2.6.8 and 6.1.1.4'

loop_
_geom_angle_atom_site_label_1
_geom_angle_atom_site_label_2
_geom_angle_atom_site_label_3
_geom_angle
C1 S2 C3 106.51(7)
C1 S3 C2 106.73(7)
C4 O1 H1 109.5
C7 O3 H3 109.5
S1 C1 S2 126.75(10)
S1 C1 S3 126.32(9)
S2 C1 S3 106.90(9)
C5 C2 C4 111.58(14)
C5 C2 C6 111.21(15)
C4 C2 C6 106.77(14)
C5 C2 S3 111.67(12)
C4 C2 S3 112.10(11)
C6 C2 S3 103.10(11)
C7 C3 C8 111.77(14)
C7 C3 C9 107.43(13)
C8 C3 C9 110.50(14)
C7 C3 S2 112.54(11)
C8 C3 S2 110.85(12)
C9 C3 S2 103.37(11)
O2 C4 O1 123.69(15)
O2 C4 C2 120.97(15)
O1 C4 C2 115.13(13)
C2 C5 H5A 109.5
C2 C5 H5B 109.5
H5A C5 H5B 109.5
C2 C5 H5C 109.5
H5A C5 H5C 109.5
H5B C5 H5C 109.5
C2 C6 H6A 109.5
C2 C6 H6B 109.5
H6A C6 H6B 109.5
C2 C6 H6C 109.5
H6A C6 H6C 109.5
H6B C6 H6C 109.5
O4 C7 O3 123.42(15)
O4 C7 C3 121.41(15)
O3 C7 C3 114.91(13)
C3 C8 H8A 109.5
C3 C8 H8B 109.5
H8A C8 H8B 109.5
C3 C8 H8C 109.5
H8A C8 H8C 109.5
H8B C8 H8C 109.5
C3 C9 H9A 109.5
C3 C9 H9B 109.5
H9A C9 H9B 109.5
C3 C9 H9C 109.5
H9A C9 H9C 109.5
H9B C9 H9C 109.5

loop_
_geom_bond_atom_site_label_1
_geom_bond_atom_site_label_2
_geom_bond_distance
S1 C1 1.6301(16)
S2 C1 1.7460(16)
S2 C3 1.8372(16)
S3 C1 1.7484(17)
S3 C2 1.8410(16)
O1 C4 1.302(2)
O1 H1 0.8200
O2 C4 1.2268(18)
O3 C7 1.3037(19)
O3 H3 0.8200
O4 C7 1.2238(18)
C2 C5 1.520(3)
C2 C4 1.523(2)
C2 C6 1.546(2)
C3 C7 1.520(2)
C3 C8 1.522(2)
C3 C9 1.544(2)
C5 H5A 0.9600
C5 H5B 0.9600
C5 H5C 0.9600
C6 H6A 0.9600
C6 H6B 0.9600
C6 H6C 0.9600
C8 H8A 0.9600
C8 H8B 0.9600
C8 H8C 0.9600
C9 H9A 0.9600
C9 H9B 0.9600
C9 H9C 0.9600

loop_
_geom_hbond_atom_site_label_D
_geom_hbond_atom_site_label_H
_geom_hbond_atom_site_label_A
_geom_hbond_site_symmetry_A
_geom_hbond_distance_DH
_geom_hbond_distance_HA
_geom_hbond_distance_DA
_geom_hbond_angle_DHA
C8 H8B S1 1 0.96 2.85 3.506(2) 126.6
C5 H5A S1 1 0.96 2.83 3.4955(19) 127.3
O1 H1 O4 3_565 0.82 1.84 2.6549(17) 177.9
O3 H3 O2 3_565 0.82 1.81 2.6321(15) 177.9
C6 H6C O4 4_676 0.96 2.69 3.518(2) 144.4

loop_
_geom_torsion_atom_site_label_1
_geom_torsion_atom_site_label_2
_geom_torsion_atom_site_label_3
_geom_torsion_atom_site_label_4
_geom_torsion_site_symmetry_1
_geom_torsion_site_symmetry_4
_geom_torsion
S1 S1 C1 S2 1 . 0.00(2)
S1 S1 C1 S3 1 . 0.00(5)
C3 S2 C1 S1 . 1 -7.38(14)
C3 S2 C1 S1 . . -7.38(14)
C3 S2 C1 S3 . . 174.63(8)
C2 S3 C1 S1 . 1 10.52(14)
C2 S3 C1 S1 . . 10.52(14)
C2 S3 C1 S2 . . -171.47(8)
C1 S3 C2 C5 . . 68.46(14)
C1 S3 C2 C4 . . -57.59(14)
C1 S3 C2 C6 . . -172.07(12)
C1 S2 C3 C7 . . 54.77(13)
C1 S2 C3 C8 . . -71.23(13)
C1 S2 C3 C9 . . 170.36(11)
C5 C2 C4 O2 . . 13.2(2)
C6 C2 C4 O2 . . -108.50(17)
S3 C2 C4 O2 . . 139.30(13)
C5 C2 C4 O1 . . -171.90(14)
C6 C2 C4 O1 . . 66.40(17)
S3 C2 C4 O1 . . -45.80(17)
C8 C3 C7 O4 . . -15.6(2)
C9 C3 C7 O4 . . 105.74(17)
S2 C3 C7 O4 . . -141.14(13)
C8 C3 C7 O3 . . 170.06(14)
C9 C3 C7 O3 . . -68.56(18)
S2 C3 C7 O3 . . 44.56(16)
